data_9011024
loop_
_publ_author_name
'Geller, S.'
'Wernick, J. H.'

_publ_section_title
;Ternary semiconducting compounds with sodium chloride-like structure:
 AgSbSe2, AgSbTe2, AgBiS2, AgBiSe2
;
_journal_name_full 'Acta Crystallographica'
_journal_page_first 46
_journal_page_last 54
_journal_paper_doi 10.1107/S0365110X59000135
_journal_volume 12
_journal_year 1959
_chemical_compound_source Synthetic
_chemical_formula_sum 'Ag Bi S2'
_chemical_name_mineral Matildite
_space_group_IT_number 164
_space_group_name_Hall '-P 3 2"'
_space_group_name_H-M_alt 'P -3 m 1'
_symmetry_space_group_name_Hall '-P 3 2"'
_symmetry_space_group_name_H-M 'P -3 m 1'
_cell_angle_alpha 90
_cell_angle_beta 90
_cell_angle_gamma 120
_cell_length_a 4.07
_cell_length_b 4.07
_cell_length_c 19.06
_cell_formula_units_Z 3
_cell_volume 273.428
_database_code_amcsd 0009218
_exptl_crystal_density_diffrn 6.941
_exptl_crystal_thermal_history 'after annealing at 152 deg C for 15 days'
_cod_database_code 9011024

loop_
_symmetry_equiv_pos_as_xyz
x,y,z
-y,-x,z
y,-x+y,-z
-x,-x+y,-z
-x+y,-x,z
-x+y,y,z
-x,-y,-z
y,x,-z
-y,x-y,z
x,x-y,z
x-y,x,-z
x-y,-y,-z

loop_
_atom_site_label
_atom_site_fract_x
_atom_site_fract_y
_atom_site_fract_z
Ag1 0.00000 0.00000 0.00000
Ag2 0.33333 0.66667 0.67200
Bi1 0.00000 0.00000 0.50000
Bi2 0.33333 0.66667 0.16300
S1 0.00000 0.00000 0.25300
S2 0.33333 0.66667 0.92600
S3 0.33333 0.66667 0.40600

loop_
_cod_related_entry_id
_cod_related_entry_database
_cod_related_entry_code
_cod_related_entry_description
1 AMCSD 0009218 .
2 Wikidata Q408263 matildite
